data_2235442
loop_
_publ_author_name
'Lloyd, Barry A.'
'Arif, Atta M.'

_publ_section_title
;
 Bicyclo[2.2.1]hept-2-en-7-yl 4-bromobenzoate
;
_journal_coeditor_code HB6776
_journal_issue 7
_journal_name_full 'Acta Crystallographica Section E'
_journal_page_first o2209
_journal_paper_doi 10.1107/S1600536812027882
_journal_volume 68
_journal_year 2012
_chemical_formula_iupac 'C14 H13 Br O2'
_chemical_formula_moiety 'C14 H13 Br O2'
_chemical_formula_sum 'C14 H13 Br O2'
_chemical_formula_weight 293.15
_chemical_name_systematic
;
Bicyclo[2.2.1]hept-2-en-7-yl 4-bromobenzoate
;
_space_group_IT_number 14
_symmetry_cell_setting monoclinic
_symmetry_space_group_name_Hall '-P 2ybc'
_symmetry_space_group_name_H-M 'P 1 21/c 1'
_atom_sites_solution_hydrogens geom
_atom_sites_solution_primary direct
_atom_sites_solution_secondary difmap
_audit_creation_method SHELXL-97
_cell_angle_alpha 90.00
_cell_angle_beta 100.0718(7)
_cell_angle_gamma 90.00
_cell_formula_units_Z 4
_cell_length_a 14.0633(2)
_cell_length_b 10.04880(10)
_cell_length_c 8.66680(10)
_cell_measurement_reflns_used 2911
_cell_measurement_temperature 150.0(10)
_cell_measurement_theta_max 27.485
_cell_measurement_theta_min 1.018
_cell_volume 1205.91(3)
_computing_cell_refinement 'DENZO-SMN (Otwinowski & Minor, 1997)'
_computing_data_collection 'COLLECT (Nonius, 1998)'
_computing_data_reduction 'DENZO-SMN (Otwinowski & Minor, 1997)'
_computing_molecular_graphics
;
WinGX (Farrugia, 1999), ORTEP-3 (Farrugia, 1997) and PLATON
(Spek, 2009)
;
_computing_publication_material 'publCIF (Westrip, 2010)'
_computing_structure_refinement 'SHELXL97 (Sheldrick, 2008)'
_computing_structure_solution 'SIR97 (Altomare <i>et al.</i>, 1999)'
_diffrn_ambient_temperature 150.0(10)
_diffrn_measured_fraction_theta_full 0.999
_diffrn_measured_fraction_theta_max 0.999
_diffrn_measurement_device_type 'Nonius KappaCCD'
_diffrn_measurement_method 'Phi and Omega scan'
_diffrn_radiation_monochromator graphite
_diffrn_radiation_source 'fine-focus sealed tube'
_diffrn_radiation_type MoK\a
_diffrn_radiation_wavelength 0.71073
_diffrn_reflns_av_R_equivalents 0.0113
_diffrn_reflns_av_sigmaI/netI 0.0177
_diffrn_reflns_limit_h_max 18
_diffrn_reflns_limit_h_min -18
_diffrn_reflns_limit_k_max 12
_diffrn_reflns_limit_k_min -13
_diffrn_reflns_limit_l_max 11
_diffrn_reflns_limit_l_min -11
_diffrn_reflns_number 5345
_diffrn_reflns_theta_full 27.46
_diffrn_reflns_theta_max 27.46
_diffrn_reflns_theta_min 2.94
_exptl_absorpt_coefficient_mu 3.395
_exptl_absorpt_correction_T_max 0.4291
_exptl_absorpt_correction_T_min 0.3829
_exptl_absorpt_correction_type multi-scan
_exptl_absorpt_process_details '(DENZO-SMN; Otwinowski & Minor, 1997)'
_exptl_crystal_colour colourless
_exptl_crystal_density_diffrn 1.615
_exptl_crystal_density_method 'not measured'
_exptl_crystal_description prism
_exptl_crystal_F_000 592
_exptl_crystal_size_max 0.35
_exptl_crystal_size_mid 0.33
_exptl_crystal_size_min 0.30
_refine_diff_density_max 0.365
_refine_diff_density_min -0.311
_refine_ls_extinction_coef 0.0136(7)
_refine_ls_extinction_expression Fc^*^=kFc[1+0.001xFc^2^\l^3^/sin(2\q)]^-1/4^
_refine_ls_extinction_method 'SHELXL97 (Sheldrick, 2008)'
_refine_ls_goodness_of_fit_ref 1.052
_refine_ls_hydrogen_treatment refall
_refine_ls_matrix_type full
_refine_ls_number_parameters 207
_refine_ls_number_reflns 2754
_refine_ls_number_restraints 0
_refine_ls_restrained_S_all 1.052
_refine_ls_R_factor_all 0.0245
_refine_ls_R_factor_gt 0.0211
_refine_ls_shift/su_max 0.002
_refine_ls_shift/su_mean 0.000
_refine_ls_structure_factor_coef Fsqd
_refine_ls_weighting_details 'calc w=1/[\s^2^(Fo^2^)+(0.0214P)^2^+0.7334P] where P=(Fo^2^+2Fc^2^)/3'
_refine_ls_weighting_scheme calc
_refine_ls_wR_factor_gt 0.0494
_refine_ls_wR_factor_ref 0.0508
_reflns_number_gt 2509
_reflns_number_total 2754
_reflns_threshold_expression I>2\s(I)
_cod_data_source_file hb6776.cif
_cod_data_source_block I
_cod_original_sg_symbol_H-M 'P 21/c'
_cod_database_code 2235442
_cod_database_fobs_code 2235442

loop_
_symmetry_equiv_pos_as_xyz
'x, y, z'
'-x, y+1/2, -z+1/2'
'-x, -y, -z'
'x, -y-1/2, z-1/2'

loop_
_atom_site_type_symbol
_atom_site_label
_atom_site_fract_x
_atom_site_fract_y
_atom_site_fract_z
_atom_site_U_iso_or_equiv
_atom_site_adp_type
_atom_site_calc_flag
_atom_site_occupancy
_atom_site_symmetry_multiplicity
Br Br1 0.231948(11) 0.573233(17) 0.252195(18) 0.02573(7) Uani d 1 1
O O1 0.65735(9) 0.74458(13) 0.02284(16) 0.0335(3) Uani d 1 1
O O2 0.70549(8) 0.56513(11) 0.17202(13) 0.0208(2) Uani d 1 1
C C1 0.86438(11) 0.67318(16) 0.27173(19) 0.0211(3) Uani d 1 1
C C2 0.96258(12) 0.64248(18) 0.2314(2) 0.0251(3) Uani d 1 1
C C3 0.96191(11) 0.51593(18) 0.18542(18) 0.0240(3) Uani d 1 1
C C4 0.86326(11) 0.45889(16) 0.19263(18) 0.0201(3) Uani d 1 1
C C5 0.85573(12) 0.44703(16) 0.36921(18) 0.0221(3) Uani d 1 1
C C6 0.85694(12) 0.59406(17) 0.42354(19) 0.0232(3) Uani d 1 1
C C7 0.80342(11) 0.58488(15) 0.14674(18) 0.0189(3) Uani d 1 1
C C8 0.63967(11) 0.65365(15) 0.10386(18) 0.0203(3) Uani d 1 1
C C9 0.54164(11) 0.62660(15) 0.13984(17) 0.0180(3) Uani d 1 1
C C10 0.52464(12) 0.53263(16) 0.25011(18) 0.0214(3) Uani d 1 1
C C11 0.43223(12) 0.51475(16) 0.28209(18) 0.0218(3) Uani d 1 1
C C12 0.35770(11) 0.59175(15) 0.20240(17) 0.0193(3) Uani d 1 1
C C13 0.37227(11) 0.68339(16) 0.08950(19) 0.0219(3) Uani d 1 1
C C14 0.46492(11) 0.69994(16) 0.05865(18) 0.0213(3) Uani d 1 1
H H1 0.8462(13) 0.7672(19) 0.273(2) 0.024(5) Uiso d 1 1
H H2 1.0163(16) 0.701(2) 0.248(2) 0.036(5) Uiso d 1 1
H H3 1.0125(16) 0.463(2) 0.159(2) 0.034(5) Uiso d 1 1
H H4 0.8436(14) 0.380(2) 0.131(2) 0.028(5) Uiso d 1 1
H H5A 0.9080(15) 0.3962(19) 0.426(2) 0.026(5) Uiso d 1 1
H H5B 0.7950(15) 0.4041(19) 0.381(2) 0.027(5) Uiso d 1 1
H H6A 0.9089(14) 0.615(2) 0.506(2) 0.026(5) Uiso d 1 1
H H6B 0.7984(15) 0.617(2) 0.459(2) 0.027(5) Uiso d 1 1
H H7 0.8006(13) 0.6132(18) 0.037(2) 0.017(4) Uiso d 1 1
H H14 0.4765(15) 0.761(2) -0.018(2) 0.033(5) Uiso d 1 1
H H13 0.3204(15) 0.731(2) 0.033(2) 0.029(5) Uiso d 1 1
H H11 0.4224(15) 0.452(2) 0.359(2) 0.030(5) Uiso d 1 1
H H10 0.5770(16) 0.482(2) 0.304(2) 0.036(5) Uiso d 1 1

loop_
_atom_site_aniso_label
_atom_site_aniso_U_11
_atom_site_aniso_U_22
_atom_site_aniso_U_33
_atom_site_aniso_U_12
_atom_site_aniso_U_13
_atom_site_aniso_U_23
Br1 0.01967(10) 0.03112(11) 0.02766(10) -0.00351(6) 0.00762(6) -0.00290(6)
O1 0.0210(6) 0.0299(7) 0.0502(8) 0.0011(5) 0.0083(5) 0.0176(6)
O2 0.0139(5) 0.0219(6) 0.0261(5) 0.0013(4) 0.0024(4) 0.0042(4)
C1 0.0182(7) 0.0185(7) 0.0269(8) -0.0005(6) 0.0048(6) -0.0018(6)
C2 0.0170(7) 0.0291(9) 0.0296(8) -0.0016(7) 0.0048(6) 0.0040(7)
C3 0.0184(8) 0.0313(9) 0.0236(8) 0.0053(7) 0.0070(6) 0.0031(7)
C4 0.0200(7) 0.0193(8) 0.0212(7) 0.0033(6) 0.0037(6) -0.0018(6)
C5 0.0200(8) 0.0245(8) 0.0224(7) 0.0032(6) 0.0054(6) 0.0052(6)
C6 0.0214(8) 0.0290(9) 0.0195(7) 0.0020(6) 0.0040(6) -0.0033(6)
C7 0.0158(7) 0.0215(8) 0.0198(7) 0.0012(6) 0.0042(5) 0.0012(6)
C8 0.0174(7) 0.0190(8) 0.0235(7) 0.0005(6) 0.0005(6) -0.0010(6)
C9 0.0172(7) 0.0161(7) 0.0199(7) -0.0012(6) 0.0007(5) -0.0024(6)
C10 0.0220(8) 0.0197(7) 0.0216(7) 0.0023(6) 0.0009(6) 0.0018(6)
C11 0.0246(8) 0.0201(8) 0.0206(7) -0.0005(6) 0.0034(6) 0.0015(6)
C12 0.0173(7) 0.0205(8) 0.0202(7) -0.0034(6) 0.0034(6) -0.0044(6)
C13 0.0177(7) 0.0211(8) 0.0253(8) 0.0014(6) -0.0012(6) 0.0015(6)
C14 0.0197(7) 0.0186(7) 0.0245(7) -0.0015(6) 0.0011(6) 0.0042(6)

loop_
_atom_type_symbol
_atom_type_description
_atom_type_scat_dispersion_real
_atom_type_scat_dispersion_imag
_atom_type_scat_source
C C 0.0033 0.0016 'International Tables Vol C Tables 4.2.6.8 and 6.1.1.4'
H H 0.0000 0.0000 'International Tables Vol C Tables 4.2.6.8 and 6.1.1.4'
O O 0.0106 0.0060 'International Tables Vol C Tables 4.2.6.8 and 6.1.1.4'
Br Br -0.2901 2.4595 'International Tables Vol C Tables 4.2.6.8 and 6.1.1.4'

loop_
_geom_angle_atom_site_label_1
_geom_angle_atom_site_label_2
_geom_angle_atom_site_label_3
_geom_angle
C8 O2 C7 116.34(12)
C2 C1 C7 97.94(12)
C2 C1 C6 106.86(13)
C7 C1 C6 100.89(12)
C2 C1 H1 116.7(11)
C7 C1 H1 116.6(11)
C6 C1 H1 115.3(11)
C3 C2 C1 107.73(14)
C3 C2 H2 127.0(13)
C1 C2 H2 124.9(13)
C2 C3 C4 107.94(14)
C2 C3 H3 129.8(13)
C4 C3 H3 122.1(13)
C3 C4 C7 98.17(12)
C3 C4 C5 106.87(13)
C7 C4 C5 100.92(12)
C3 C4 H4 117.4(12)
C7 C4 H4 116.1(12)
C5 C4 H4 114.8(12)
C6 C5 C4 103.10(12)
C6 C5 H5A 112.8(12)
C4 C5 H5A 111.4(12)
C6 C5 H5B 110.7(12)
C4 C5 H5B 110.2(11)
H5A C5 H5B 108.6(16)
C5 C6 C1 103.23(12)
C5 C6 H6A 114.0(12)
C1 C6 H6A 111.2(12)
C5 C6 H6B 111.4(12)
C1 C6 H6B 109.7(12)
H6A C6 H6B 107.3(16)
O2 C7 C4 109.97(12)
O2 C7 C1 113.61(12)
C4 C7 C1 94.61(12)
O2 C7 H7 107.9(10)
C4 C7 H7 114.6(11)
C1 C7 H7 115.8(11)
O1 C8 O2 124.19(14)
O1 C8 C9 123.57(14)
O2 C8 C9 112.24(13)
C14 C9 C10 119.66(14)
C14 C9 C8 117.47(14)
C10 C9 C8 122.87(14)
C11 C10 C9 120.26(14)
C11 C10 H10 120.3(13)
C9 C10 H10 119.4(13)
C12 C11 C10 118.78(15)
C12 C11 H11 122.2(13)
C10 C11 H11 119.0(13)
C13 C12 C11 122.07(15)
C13 C12 Br1 118.94(12)
C11 C12 Br1 118.99(12)
C12 C13 C14 118.46(14)
C12 C13 H13 120.9(12)
C14 C13 H13 120.6(12)
C13 C14 C9 120.74(15)
C13 C14 H14 120.0(13)
C9 C14 H14 119.2(13)

loop_
_geom_bond_atom_site_label_1
_geom_bond_atom_site_label_2
_geom_bond_distance
Br1 C12 1.9014(15)
O1 C8 1.2045(19)
O2 C8 1.3438(18)
O2 C7 1.4454(18)
C1 C2 1.514(2)
C1 C7 1.540(2)
C1 C6 1.556(2)
C1 H1 0.979(19)
C2 C3 1.332(3)
C2 H2 0.95(2)
C3 C4 1.512(2)
C3 H3 0.95(2)
C4 C7 1.534(2)
C4 C5 1.557(2)
C4 H4 0.97(2)
C5 C6 1.550(2)
C5 H5A 0.96(2)
C5 H5B 0.98(2)
C6 H6A 0.95(2)
C6 H6B 0.96(2)
C7 H7 0.985(18)
C8 C9 1.491(2)
C9 C14 1.392(2)
C9 C10 1.394(2)
C10 C11 1.387(2)
C10 H10 0.95(2)
C11 C12 1.386(2)
C11 H11 0.95(2)
C12 C13 1.385(2)
C13 C14 1.385(2)
C13 H13 0.94(2)
C14 H14 0.94(2)

loop_
_geom_torsion_atom_site_label_1
_geom_torsion_atom_site_label_2
_geom_torsion_atom_site_label_3
_geom_torsion_atom_site_label_4
_geom_torsion
C7 C1 C2 C3 -34.61(16)
C6 C1 C2 C3 69.37(17)
C1 C2 C3 C4 0.40(18)
C2 C3 C4 C7 34.14(16)
C2 C3 C4 C5 -69.96(16)
C3 C4 C5 C6 66.21(15)
C7 C4 C5 C6 -35.90(15)
C4 C5 C6 C1 0.34(15)
C2 C1 C6 C5 -66.69(16)
C7 C1 C6 C5 35.16(15)
C8 O2 C7 C4 -164.96(12)
C8 O2 C7 C1 90.43(15)
C3 C4 C7 O2 -169.53(12)
C5 C4 C7 O2 -60.49(15)
C3 C4 C7 C1 -52.35(13)
C5 C4 C7 C1 56.70(13)
C2 C1 C7 O2 166.68(12)
C6 C1 C7 O2 57.71(15)
C2 C1 C7 C4 52.53(13)
C6 C1 C7 C4 -56.44(13)
C7 O2 C8 O1 1.3(2)
C7 O2 C8 C9 -178.68(12)
O1 C8 C9 C14 8.7(2)
O2 C8 C9 C14 -171.27(13)
O1 C8 C9 C10 -171.07(16)
O2 C8 C9 C10 8.9(2)
C14 C9 C10 C11 -1.8(2)
C8 C9 C10 C11 178.00(14)
C9 C10 C11 C12 0.1(2)
C10 C11 C12 C13 1.6(2)
C10 C11 C12 Br1 -177.29(12)
C11 C12 C13 C14 -1.5(2)
Br1 C12 C13 C14 177.42(12)
C12 C13 C14 C9 -0.3(2)
C10 C9 C14 C13 1.9(2)
C8 C9 C14 C13 -177.88(14)
